data_4111775
loop_
_publ_author_name
'Christine Bibal'
'Yegor D. Smurnyy'
'Maren Pink'
'Kenneth G. Caulton'

_publ_section_title
;
 Exceptionally Facile CO Addition to a Saturated Ruthenium Complex
;
_journal_name_full 'Journal of the American Chemical Society'
_journal_page_first 8944
_journal_page_last 8945
_journal_paper_doi 10.1021/ja051296h
_journal_volume 127
_journal_year 2005
_chemical_formula_sum 'C53.29 H52.71 N2 O1.36 P2 Ru'
_chemical_formula_weight 905.88
_chemical_name_systematic
; 
 ? 
;
_space_group_IT_number 19
_symmetry_cell_setting orthorhombic
_symmetry_space_group_name_Hall 'P 2ac 2ab'
_symmetry_space_group_name_H-M 'P 21 21 21'
_atom_sites_solution_hydrogens geom
_atom_sites_solution_primary direct
_atom_sites_solution_secondary difmap
_audit_creation_method SHELXL-97
_cell_angle_alpha 90.00
_cell_angle_beta 90.00
_cell_angle_gamma 90.00
_cell_formula_units_Z 4
_cell_length_a 14.1027(13)
_cell_length_b 15.1314(14)
_cell_length_c 20.8888(19)
_cell_measurement_reflns_used 9798
_cell_measurement_temperature 120(2)
_cell_measurement_theta_max 27.1
_cell_measurement_theta_min 2.2
_cell_volume 4457.5(7)
_computing_cell_refinement 'SAINT (Bruker, 1999)'
_computing_data_collection 'SMART (Bruker, 1999)'
_computing_data_reduction 'SAINT (Bruker, 1999)'
_computing_molecular_graphics 'XTEL (local library)'
_computing_publication_material 'XCIF (Bruker, 1999), XTEL (local library)'
_computing_structure_refinement 'SHELXL-97 (Sheldrick, 1997)'
_computing_structure_solution 'SIR-92 (Altomare et al., 1993)'
_diffrn_ambient_temperature 120(2)
_diffrn_detector 'CCD area detector'
_diffrn_detector_area_resol_mean 44.52
_diffrn_detector_type 'Bruker SMART 6000'
_diffrn_measured_fraction_theta_full 0.998
_diffrn_measured_fraction_theta_max 0.998
_diffrn_measurement_details '0.30 degree frames measured for 5 seconds each'
_diffrn_measurement_device 'three-circle goniometer with fixed chi'
_diffrn_measurement_device_type 'Bruker Platform goniometer'
_diffrn_measurement_method \w-scans
_diffrn_radiation_monochromator graphite
_diffrn_radiation_source 'fine-focus sealed tube'
_diffrn_radiation_type MoK\a
_diffrn_radiation_wavelength 0.71073
_diffrn_reflns_av_R_equivalents 0.0609
_diffrn_reflns_av_sigmaI/netI 0.0289
_diffrn_reflns_limit_h_max 18
_diffrn_reflns_limit_h_min -18
_diffrn_reflns_limit_k_max 19
_diffrn_reflns_limit_k_min -19
_diffrn_reflns_limit_l_max 27
_diffrn_reflns_limit_l_min -27
_diffrn_reflns_number 100708
_diffrn_reflns_theta_full 27.55
_diffrn_reflns_theta_max 27.55
_diffrn_reflns_theta_min 1.95
_exptl_absorpt_coefficient_mu 0.466
_exptl_absorpt_correction_T_max 0.9250
_exptl_absorpt_correction_T_min 0.9045
_exptl_absorpt_correction_type multi-scan
_exptl_absorpt_process_details 'SADABS, R. Blessing (1995)'
_exptl_crystal_colour yellow
_exptl_crystal_density_diffrn 1.350
_exptl_crystal_description block
_exptl_crystal_F_000 1885
_exptl_crystal_size_max 0.22
_exptl_crystal_size_mid 0.18
_exptl_crystal_size_min 0.17
_refine_diff_density_max 0.674
_refine_diff_density_min -0.400
_refine_diff_density_rms 0.065
_refine_ls_abs_structure_details 'Flack H D (1983), Acta Cryst. A39, 876-881'
_refine_ls_abs_structure_Flack -0.044(17)
_refine_ls_extinction_method none
_refine_ls_goodness_of_fit_ref 1.104
_refine_ls_hydrogen_treatment riding
_refine_ls_matrix_type full
_refine_ls_number_parameters 568
_refine_ls_number_reflns 10278
_refine_ls_number_restraints 26
_refine_ls_restrained_S_all 1.107
_refine_ls_R_factor_all 0.0339
_refine_ls_R_factor_gt 0.0301
_refine_ls_shift/su_max 0.002
_refine_ls_shift/su_mean 0.000
_refine_ls_structure_factor_coef Fsqd
_refine_ls_weighting_details 'calc w=1/[\s^2^(Fo^2^)+(0.0346P)^2^+2.4279P] where P=(Fo^2^+2Fc^2^)/3'
_refine_ls_weighting_scheme calc
_refine_ls_wR_factor_gt 0.0717
_refine_ls_wR_factor_ref 0.0748
_reflns_number_gt 9657
_reflns_number_total 10278
_reflns_threshold_expression >2sigma(I)
_cod_data_source_file ja051296hsi20050308_031133.cif
_cod_data_source_block 04095
_cod_depositor_comments
;
The following automatic conversions were performed:

'_exptl_absorpt_correction_type' value 'multi-scans' was replaced
with the value 'multi-scan' as specified in the replacement file
'src/cod-tools/trunk/data/replacement-values/replacement_values.lst'.

Automatic conversion script
Id: cif_fix_values 5376 2017-05-30 11:51:03Z andrius 
;
_cod_database_code 4111775

loop_
_symmetry_equiv_pos_as_xyz
'x, y, z'
'-x+1/2, -y, z+1/2'
'x+1/2, -y+1/2, -z'
'-x, y+1/2, -z+1/2'

loop_
_atom_site_label
_atom_site_type_symbol
_atom_site_fract_x
_atom_site_fract_y
_atom_site_fract_z
_atom_site_U_iso_or_equiv
_atom_site_adp_type
_atom_site_occupancy
_atom_site_symmetry_multiplicity
_atom_site_calc_flag
_atom_site_refinement_flags
_atom_site_disorder_assembly
_atom_site_disorder_group
Ru1 Ru 0.641628(12) 0.417982(12) 0.587240(8) 0.01550(5) Uani 1 1 d . . .
P1 P 0.63246(4) 0.51330(4) 0.47101(3) 0.01525(11) Uani 1 1 d . . .
P2 P 0.80348(4) 0.57929(4) 0.54825(3) 0.01547(11) Uani 1 1 d . . .
O1 O 0.62387(15) 0.54985(13) 0.69390(9) 0.0325(5) Uani 1 1 d . . .
N1 N 0.55042(14) 0.48516(14) 0.52022(10) 0.0181(4) Uani 1 1 d . . .
N2 N 0.73989(13) 0.64304(13) 0.58906(11) 0.0189(4) Uani 1 1 d . . .
C1 C 0.73345(16) 0.49000(16) 0.51911(11) 0.0162(4) Uani 1 1 d . . .
H1A H 0.7752 0.4469 0.4962 0.019 Uiso 1 1 calc R . .
C2 C 0.45299(17) 0.50051(16) 0.52015(12) 0.0179(5) Uani 1 1 d . . .
C3 C 0.40071(18) 0.47771(17) 0.57466(12) 0.0209(5) Uani 1 1 d . . .
H3 H 0.4323 0.4538 0.6109 0.025 Uiso 1 1 calc R . .
C4 C 0.30307(18) 0.48963(17) 0.57634(13) 0.0243(6) Uani 1 1 d . . .
H4 H 0.2685 0.4728 0.6134 0.029 Uiso 1 1 calc R . .
C5 C 0.25538(18) 0.52584(17) 0.52435(14) 0.0256(6) Uani 1 1 d . . .
H5 H 0.1886 0.5339 0.5258 0.031 Uiso 1 1 calc R . .
C6 C 0.30672(19) 0.55023(17) 0.47012(13) 0.0237(5) Uani 1 1 d . . .
H6 H 0.2750 0.5757 0.4345 0.028 Uiso 1 1 calc R . .
C7 C 0.40424(17) 0.53731(16) 0.46819(12) 0.0197(5) Uani 1 1 d . . .
H7A H 0.4385 0.5538 0.4309 0.024 Uiso 1 1 calc R . .
C8 C 0.63903(18) 0.44126(14) 0.40173(10) 0.0188(4) Uani 1 1 d . . .
C9 C 0.56196(19) 0.38763(18) 0.38625(13) 0.0252(5) Uani 1 1 d . . .
H9A H 0.5052 0.3910 0.4106 0.030 Uiso 1 1 calc R . .
C10 C 0.5685(2) 0.32931(19) 0.33522(14) 0.0318(6) Uani 1 1 d . . .
H10 H 0.5158 0.2930 0.3246 0.038 Uiso 1 1 calc R . .
C11 C 0.6505(2) 0.32365(18) 0.29980(13) 0.0324(6) Uani 1 1 d . . .
H11 H 0.6544 0.2830 0.2653 0.039 Uiso 1 1 calc R . .
C12 C 0.7277(2) 0.37722(19) 0.31433(13) 0.0289(6) Uani 1 1 d . . .
H12 H 0.7841 0.3736 0.2896 0.035 Uiso 1 1 calc R . .
C13 C 0.72179(18) 0.43614(17) 0.36533(12) 0.0236(5) Uani 1 1 d . . .
H13 H 0.7743 0.4730 0.3754 0.028 Uiso 1 1 calc R . .
C14 C 0.62016(15) 0.62481(16) 0.44100(11) 0.0175(5) Uani 1 1 d . . .
C15 C 0.6401(2) 0.64834(16) 0.37746(11) 0.0216(5) Uani 1 1 d . . .
H15 H 0.6589 0.6045 0.3474 0.026 Uiso 1 1 calc R . .
C16 C 0.6324(2) 0.73588(17) 0.35880(12) 0.0267(5) Uani 1 1 d . . .
H16 H 0.6463 0.7519 0.3158 0.032 Uiso 1 1 calc R . .
C17 C 0.60467(18) 0.80029(17) 0.40188(14) 0.0256(6) Uani 1 1 d . . .
H17 H 0.6000 0.8602 0.3885 0.031 Uiso 1 1 calc R . .
C18 C 0.58372(17) 0.77750(17) 0.46443(13) 0.0233(5) Uani 1 1 d . . .
H18 H 0.5642 0.8218 0.4939 0.028 Uiso 1 1 calc R . .
C19 C 0.59100(16) 0.69055(17) 0.48433(12) 0.0198(5) Uani 1 1 d . . .
H19 H 0.5763 0.6752 0.5273 0.024 Uiso 1 1 calc R . .
C20 C 0.85724(18) 0.63344(15) 0.47887(11) 0.0194(4) Uani 1 1 d . . .
C21 C 0.90732(17) 0.58837(19) 0.43118(11) 0.0224(5) Uani 1 1 d . . .
H21 H 0.9170 0.5264 0.4349 0.027 Uiso 1 1 calc R . .
C22 C 0.94291(19) 0.6332(2) 0.37866(13) 0.0278(6) Uani 1 1 d . . .
H22 H 0.9769 0.6019 0.3466 0.033 Uiso 1 1 calc R . .
C23 C 0.92897(19) 0.7241(2) 0.37267(13) 0.0282(6) Uani 1 1 d . . .
H23 H 0.9543 0.7550 0.3369 0.034 Uiso 1 1 calc R . .
C24 C 0.87823(17) 0.76896(17) 0.41894(13) 0.0255(5) Uani 1 1 d . . .
H24 H 0.8675 0.8306 0.4145 0.031 Uiso 1 1 calc R . .
C25 C 0.84270(17) 0.72434(16) 0.47203(12) 0.0214(5) Uani 1 1 d . . .
H25 H 0.8084 0.7558 0.5038 0.026 Uiso 1 1 calc R . .
C26 C 0.89918(16) 0.52706(15) 0.59354(13) 0.0202(5) Uani 1 1 d . . .
C27 C 0.97705(18) 0.48392(18) 0.56663(13) 0.0243(5) Uani 1 1 d . . .
H27 H 0.9848 0.4830 0.5215 0.029 Uiso 1 1 calc R . .
C28 C 1.04328(19) 0.44236(19) 0.60567(15) 0.0325(7) Uani 1 1 d . . .
H28 H 1.0956 0.4124 0.5870 0.039 Uiso 1 1 calc R . .
C29 C 1.0335(2) 0.4443(2) 0.67145(16) 0.0355(7) Uani 1 1 d . . .
H29 H 1.0787 0.4153 0.6979 0.043 Uiso 1 1 calc R . .
C30 C 0.9575(2) 0.4886(2) 0.69876(15) 0.0355(7) Uani 1 1 d . . .
H30 H 0.9513 0.4911 0.7440 0.043 Uiso 1 1 calc R . .
C31 C 0.89072(19) 0.52927(18) 0.65996(13) 0.0253(5) Uani 1 1 d . . .
H31 H 0.8385 0.5590 0.6789 0.030 Uiso 1 1 calc R . .
C32 C 0.76436(17) 0.71675(16) 0.62427(11) 0.0188(5) Uani 1 1 d . . .
C33 C 0.69069(19) 0.76177(18) 0.65618(13) 0.0252(5) Uani 1 1 d . . .
H33 H 0.6278 0.7397 0.6533 0.030 Uiso 1 1 calc R . .
C34 C 0.7081(2) 0.83766(18) 0.69172(13) 0.0278(6) Uani 1 1 d . . .
H34 H 0.6570 0.8673 0.7122 0.033 Uiso 1 1 calc R . .
C35 C 0.7999(2) 0.87057(17) 0.69760(12) 0.0266(6) Uani 1 1 d . . .
H35 H 0.8119 0.9226 0.7218 0.032 Uiso 1 1 calc R . .
C36 C 0.87312(19) 0.82637(16) 0.66773(11) 0.0237(5) Uani 1 1 d . . .
H36 H 0.9360 0.8480 0.6719 0.028 Uiso 1 1 calc R . .
C37 C 0.85669(19) 0.75121(16) 0.63179(11) 0.0204(4) Uani 1 1 d . . .
H37 H 0.9085 0.7222 0.6118 0.024 Uiso 1 1 calc R . .
C38 C 0.57805(18) 0.28106(16) 0.57714(13) 0.0231(5) Uani 1 1 d . . .
C39 C 0.67271(18) 0.27905(16) 0.55469(13) 0.0216(5) Uani 1 1 d . . .
C40 C 0.73332(18) 0.30422(16) 0.60760(12) 0.0200(5) Uani 1 1 d . . .
C41 C 0.67372(18) 0.32159(17) 0.66172(13) 0.0216(5) Uani 1 1 d . . .
C42 C 0.57696(18) 0.30812(16) 0.64265(12) 0.0219(5) Uani 1 1 d . . .
C43 C 0.49101(19) 0.25655(18) 0.53907(14) 0.0297(6) Uani 1 1 d . . .
H43A H 0.4707 0.1968 0.5508 0.045 Uiso 1 1 calc R . .
H43B H 0.5059 0.2584 0.4933 0.045 Uiso 1 1 calc R . .
H43C H 0.4399 0.2985 0.5484 0.045 Uiso 1 1 calc R . .
C44 C 0.7079(2) 0.24577(19) 0.49126(13) 0.0293(6) Uani 1 1 d . . .
H44A H 0.7278 0.1840 0.4956 0.044 Uiso 1 1 calc R . .
H44B H 0.7620 0.2816 0.4773 0.044 Uiso 1 1 calc R . .
H44C H 0.6570 0.2500 0.4595 0.044 Uiso 1 1 calc R . .
C45 C 0.83919(18) 0.29950(18) 0.60687(14) 0.0285(6) Uani 1 1 d . . .
H45A H 0.8593 0.2379 0.6121 0.043 Uiso 1 1 calc R . .
H45B H 0.8647 0.3351 0.6421 0.043 Uiso 1 1 calc R . .
H45C H 0.8629 0.3224 0.5660 0.043 Uiso 1 1 calc R . .
C46 C 0.7073(2) 0.34261(18) 0.72834(13) 0.0280(6) Uani 1 1 d . . .
H46A H 0.7106 0.2880 0.7535 0.042 Uiso 1 1 calc R . .
H46B H 0.6629 0.3838 0.7486 0.042 Uiso 1 1 calc R . .
H46C H 0.7704 0.3697 0.7263 0.042 Uiso 1 1 calc R . .
C47 C 0.4928(2) 0.3088(2) 0.68706(14) 0.0311(6) Uani 1 1 d . . .
H47A H 0.4882 0.2518 0.7090 0.047 Uiso 1 1 calc R . .
H47B H 0.4348 0.3192 0.6623 0.047 Uiso 1 1 calc R . .
H47C H 0.5006 0.3560 0.7188 0.047 Uiso 1 1 calc R . .
C48 C 0.63290(19) 0.50703(16) 0.64857(11) 0.0216(5) Uani 1 1 d . . .
C1S C 0.5722(8) 0.0705(11) 0.7055(6) 0.0583(18) Uani 0.645(4) 1 d PU A 1
H1S H 0.5058 0.0609 0.7026 0.070 Uiso 0.645(4) 1 calc PR A 1
C2S C 0.6242(5) 0.0734(4) 0.6484(3) 0.0502(10) Uani 0.645(4) 1 d PU A 1
H2S H 0.5949 0.0640 0.6080 0.060 Uiso 0.645(4) 1 calc PR A 1
C3S C 0.7198(5) 0.0905(5) 0.6535(4) 0.0502(10) Uani 0.645(4) 1 d PU A 1
H3S H 0.7572 0.0943 0.6158 0.060 Uiso 0.645(4) 1 calc PR A 1
C4S C 0.7618(5) 0.1020(3) 0.7117(3) 0.0517(14) Uani 0.645(4) 1 d PU A 1
H4S H 0.8276 0.1149 0.7144 0.062 Uiso 0.645(4) 1 calc PR A 1
C5S C 0.7078(5) 0.0948(4) 0.7668(3) 0.0551(15) Uani 0.645(4) 1 d PU A 1
H5S H 0.7370 0.0997 0.8076 0.066 Uiso 0.645(4) 1 calc PR A 1
C6S C 0.6084(5) 0.0799(4) 0.7619(3) 0.0515(15) Uani 0.645(4) 1 d PU A 1
H6S H 0.5697 0.0771 0.7991 0.062 Uiso 0.645(4) 1 calc PR A 1
O1S O 0.5251(5) 0.0766(5) 0.6395(5) 0.069(2) Uani 0.355(4) 1 d PDU A 2
C7S C 0.5458(14) 0.060(2) 0.7063(10) 0.0583(18) Uani 0.355(4) 1 d PDU A 2
H7SA H 0.5383 -0.0034 0.7156 0.070 Uiso 0.355(4) 1 calc PR A 2
H7SB H 0.5003 0.0933 0.7333 0.070 Uiso 0.355(4) 1 calc PR A 2
C8S C 0.6436(12) 0.0881(9) 0.7221(7) 0.080(3) Uani 0.355(4) 1 d PDU A 2
H8SA H 0.6744 0.0469 0.7526 0.096 Uiso 0.355(4) 1 calc PR A 2
H8SB H 0.6456 0.1489 0.7397 0.096 Uiso 0.355(4) 1 calc PR A 2
C9S C 0.6877(10) 0.0832(10) 0.6565(8) 0.0502(10) Uani 0.355(4) 1 d PDU A 2
H9SA H 0.7112 0.1421 0.6434 0.060 Uiso 0.355(4) 1 calc PR A 2
H9SB H 0.7418 0.0415 0.6568 0.060 Uiso 0.355(4) 1 calc PR A 2
C10S C 0.6146(8) 0.0526(6) 0.6120(6) 0.0502(10) Uani 0.355(4) 1 d PDU A 2
H10A H 0.6227 0.0812 0.5697 0.060 Uiso 0.355(4) 1 calc PR A 2
H10B H 0.6186 -0.0122 0.6063 0.060 Uiso 0.355(4) 1 calc PR A 2

loop_
_atom_site_aniso_label
_atom_site_aniso_U_11
_atom_site_aniso_U_22
_atom_site_aniso_U_33
_atom_site_aniso_U_23
_atom_site_aniso_U_13
_atom_site_aniso_U_12
Ru1 0.01550(8) 0.01547(8) 0.01554(8) 0.00019(7) -0.00058(7) -0.00052(7)
P1 0.0151(3) 0.0168(3) 0.0139(2) -0.0002(2) -0.0002(2) -0.0007(2)
P2 0.0138(2) 0.0158(3) 0.0168(3) -0.0004(2) -0.0003(2) -0.0011(2)
O1 0.0429(12) 0.0312(10) 0.0233(9) -0.0082(8) 0.0057(9) -0.0058(9)
N1 0.0156(9) 0.0186(10) 0.0201(10) 0.0028(8) 0.0010(8) 0.0014(8)
N2 0.0180(9) 0.0185(9) 0.0202(9) -0.0039(9) -0.0003(9) -0.0025(7)
C1 0.0144(10) 0.0172(11) 0.0169(11) -0.0010(9) -0.0005(9) 0.0005(9)
C2 0.0174(11) 0.0162(11) 0.0199(12) -0.0011(9) -0.0007(9) 0.0012(9)
C3 0.0215(11) 0.0205(11) 0.0206(13) 0.0038(9) 0.0006(9) 0.0020(9)
C4 0.0201(11) 0.0221(12) 0.0308(15) 0.0045(11) 0.0080(10) 0.0009(10)
C5 0.0159(11) 0.0246(13) 0.0362(15) 0.0003(11) 0.0020(10) 0.0015(10)
C6 0.0221(12) 0.0218(12) 0.0271(13) 0.0000(10) -0.0053(10) 0.0009(10)
C7 0.0181(11) 0.0214(12) 0.0197(12) 0.0028(10) -0.0012(9) -0.0010(9)
C8 0.0226(10) 0.0181(10) 0.0158(10) -0.0015(8) -0.0001(10) -0.0007(9)
C9 0.0248(13) 0.0279(13) 0.0230(12) -0.0014(10) 0.0002(10) -0.0071(10)
C10 0.0405(16) 0.0277(14) 0.0270(14) -0.0051(11) -0.0029(12) -0.0117(12)
C11 0.0505(18) 0.0249(13) 0.0218(12) -0.0063(10) -0.0013(13) -0.0012(13)
C12 0.0336(15) 0.0313(14) 0.0219(13) -0.0024(11) 0.0077(11) -0.0013(12)
C13 0.0231(12) 0.0255(14) 0.0222(12) -0.0029(10) 0.0026(10) -0.0026(10)
C14 0.0151(11) 0.0181(11) 0.0193(11) 0.0001(9) -0.0003(8) -0.0007(8)
C15 0.0213(11) 0.0209(11) 0.0227(11) 0.0011(9) 0.0040(11) -0.0007(11)
C16 0.0291(13) 0.0275(13) 0.0236(12) 0.0084(10) 0.0032(11) 0.0010(12)
C17 0.0211(11) 0.0197(12) 0.0360(16) 0.0049(11) -0.0005(11) 0.0013(9)
C18 0.0166(11) 0.0201(12) 0.0332(14) -0.0040(10) -0.0004(10) 0.0015(9)
C19 0.0134(10) 0.0247(12) 0.0211(12) -0.0022(9) -0.0004(9) 0.0007(9)
C20 0.0165(10) 0.0237(11) 0.0180(10) 0.0017(9) -0.0020(10) -0.0044(10)
C21 0.0197(11) 0.0245(12) 0.0229(12) -0.0017(10) 0.0002(9) -0.0034(10)
C22 0.0236(13) 0.0362(15) 0.0236(13) -0.0028(11) 0.0016(10) -0.0029(11)
C23 0.0227(12) 0.0423(16) 0.0195(12) 0.0105(11) -0.0015(10) -0.0110(11)
C24 0.0265(13) 0.0252(12) 0.0249(12) 0.0051(10) -0.0063(11) -0.0081(10)
C25 0.0204(12) 0.0242(12) 0.0197(11) -0.0019(9) -0.0023(9) -0.0035(9)
C26 0.0178(10) 0.0163(11) 0.0265(13) -0.0015(10) -0.0058(10) -0.0020(8)
C27 0.0189(11) 0.0245(13) 0.0294(14) 0.0019(10) -0.0004(10) -0.0015(10)
C28 0.0197(12) 0.0288(15) 0.0490(18) 0.0089(12) -0.0087(12) -0.0039(10)
C29 0.0275(14) 0.0324(15) 0.0467(18) 0.0081(13) -0.0168(13) -0.0007(12)
C30 0.0427(17) 0.0311(15) 0.0328(15) 0.0021(12) -0.0142(13) -0.0012(13)
C31 0.0277(13) 0.0246(13) 0.0237(13) -0.0004(10) -0.0031(10) 0.0014(10)
C32 0.0214(11) 0.0176(11) 0.0174(11) 0.0014(9) -0.0020(9) 0.0015(9)
C33 0.0226(12) 0.0249(13) 0.0280(13) -0.0025(11) 0.0009(10) 0.0004(10)
C34 0.0326(14) 0.0258(13) 0.0250(13) -0.0041(11) 0.0013(11) 0.0086(11)
C35 0.0419(16) 0.0174(12) 0.0206(12) -0.0025(10) -0.0062(11) 0.0011(11)
C36 0.0291(14) 0.0202(11) 0.0218(11) 0.0059(9) -0.0061(10) -0.0068(10)
C37 0.0215(11) 0.0210(11) 0.0186(10) 0.0020(9) 0.0003(10) -0.0018(11)
C38 0.0223(12) 0.0139(10) 0.0332(15) 0.0037(10) -0.0062(11) -0.0040(9)
C39 0.0250(12) 0.0124(10) 0.0272(13) 0.0011(10) -0.0015(10) -0.0007(9)
C40 0.0197(11) 0.0170(11) 0.0232(12) 0.0027(9) -0.0018(9) 0.0019(9)
C41 0.0217(12) 0.0190(11) 0.0240(12) 0.0071(10) -0.0008(10) -0.0015(9)
C42 0.0206(12) 0.0187(12) 0.0264(13) 0.0069(10) 0.0018(10) -0.0026(9)
C43 0.0245(13) 0.0245(13) 0.0402(16) 0.0008(12) -0.0091(12) -0.0066(11)
C44 0.0364(15) 0.0235(13) 0.0280(14) -0.0034(11) 0.0011(11) 0.0013(12)
C45 0.0224(13) 0.0214(12) 0.0417(16) 0.0030(11) -0.0001(11) 0.0010(10)
C46 0.0318(14) 0.0275(14) 0.0246(13) 0.0054(11) -0.0054(11) -0.0004(11)
C47 0.0249(14) 0.0352(15) 0.0332(15) 0.0089(12) 0.0074(11) -0.0011(12)
C48 0.0247(12) 0.0207(11) 0.0193(11) 0.0015(9) 0.0014(10) -0.0031(10)
C1S 0.068(6) 0.022(5) 0.085(3) -0.005(2) 0.021(3) -0.011(5)
C2S 0.069(3) 0.0244(14) 0.0569(18) 0.0044(14) 0.011(2) 0.002(2)
C3S 0.069(3) 0.0244(14) 0.0569(18) 0.0044(14) 0.011(2) 0.002(2)
C4S 0.066(4) 0.026(3) 0.063(4) 0.006(2) 0.011(3) 0.001(2)
C5S 0.080(4) 0.035(3) 0.051(3) 0.005(3) 0.007(3) 0.001(3)
C6S 0.082(4) 0.031(2) 0.042(3) -0.010(3) 0.026(3) -0.010(3)
O1S 0.047(4) 0.025(3) 0.137(6) 0.007(5) 0.021(4) -0.004(3)
C7S 0.068(6) 0.022(5) 0.085(3) -0.005(2) 0.021(3) -0.011(5)
C8S 0.110(9) 0.044(6) 0.085(7) -0.026(7) 0.015(7) -0.006(9)
C9S 0.069(3) 0.0244(14) 0.0569(18) 0.0044(14) 0.011(2) 0.002(2)
C10S 0.069(3) 0.0244(14) 0.0569(18) 0.0044(14) 0.011(2) 0.002(2)

loop_
_atom_type_symbol
_atom_type_description
_atom_type_scat_dispersion_real
_atom_type_scat_dispersion_imag
_atom_type_scat_source
C C 0.0033 0.0016 'International Tables Vol C Tables 4.2.6.8 and 6.1.1.4'
H H 0.0000 0.0000 'International Tables Vol C Tables 4.2.6.8 and 6.1.1.4'
N N 0.0061 0.0033 'International Tables Vol C Tables 4.2.6.8 and 6.1.1.4'
O O 0.0106 0.0060 'International Tables Vol C Tables 4.2.6.8 and 6.1.1.4'
P P 0.1023 0.0942 'International Tables Vol C Tables 4.2.6.8 and 6.1.1.4'
Ru Ru -1.2594 0.8363 'International Tables Vol C Tables 4.2.6.8 and 6.1.1.4'

loop_
_geom_angle_atom_site_label_1
_geom_angle_atom_site_label_2
_geom_angle_atom_site_label_3
_geom_angle
C48 Ru1 N1 93.79(10)
C48 Ru1 C41 90.39(10)
N1 Ru1 C41 154.52(9)
C48 Ru1 C40 118.22(10)
N1 Ru1 C40 147.91(9)
C41 Ru1 C40 38.24(9)
C48 Ru1 C1 97.17(10)
N1 Ru1 C1 72.49(7)
C41 Ru1 C1 131.87(9)
C40 Ru1 C1 99.57(9)
C48 Ru1 C42 98.96(10)
N1 Ru1 C42 116.51(9)
C41 Ru1 C42 38.07(9)
C40 Ru1 C42 63.51(9)
C1 Ru1 C42 160.83(9)
C48 Ru1 C39 153.54(10)
N1 Ru1 C39 111.11(9)
C41 Ru1 C39 63.30(10)
C40 Ru1 C39 37.98(9)
C1 Ru1 C39 98.73(9)
C42 Ru1 C39 62.53(9)
C48 Ru1 C38 134.32(10)
N1 Ru1 C38 97.73(9)
C41 Ru1 C38 62.43(9)
C40 Ru1 C38 62.25(9)
C1 Ru1 C38 128.46(9)
C42 Ru1 C38 37.10(10)
C39 Ru1 C38 36.49(9)
C48 Ru1 P1 102.62(7)
N1 Ru1 P1 34.35(5)
C41 Ru1 P1 164.52(7)
C40 Ru1 P1 126.41(7)
C1 Ru1 P1 38.98(6)
C42 Ru1 P1 144.15(7)
C39 Ru1 P1 103.05(7)
C38 Ru1 P1 111.60(7)
N1 P1 C1 99.37(10)
N1 P1 C14 113.60(11)
C1 P1 C14 117.24(11)
N1 P1 C8 112.85(11)
C1 P1 C8 106.90(11)
C14 P1 C8 106.80(11)
N1 P1 Ru1 49.28(7)
C1 P1 Ru1 51.46(8)
C14 P1 Ru1 141.09(8)
C8 P1 Ru1 112.10(7)
N2 P2 C1 109.58(11)
N2 P2 C26 114.00(12)
C1 P2 C26 104.97(11)
N2 P2 C20 113.08(11)
C1 P2 C20 107.39(11)
C26 P2 C20 107.31(11)
C2 N1 P1 131.74(18)
C2 N1 Ru1 131.88(16)
P1 N1 Ru1 96.37(10)
C32 N2 P2 130.06(17)
P1 C1 P2 119.14(14)
P1 C1 Ru1 89.56(10)
P2 C1 Ru1 118.60(12)
P1 C1 H1A 109.3
P2 C1 H1A 109.3
Ru1 C1 H1A 109.3
N1 C2 C3 118.5(2)
N1 C2 C7 123.4(2)
C3 C2 C7 118.0(2)
C4 C3 C2 120.7(2)
C4 C3 H3 119.6
C2 C3 H3 119.6
C3 C4 C5 120.7(3)
C3 C4 H4 119.6
C5 C4 H4 119.6
C4 C5 C6 119.2(2)
C4 C5 H5 120.4
C6 C5 H5 120.4
C7 C6 C5 120.0(3)
C7 C6 H6 120.0
C5 C6 H6 120.0
C6 C7 C2 121.3(3)
C6 C7 H7A 119.4
C2 C7 H7A 119.4
C9 C8 C13 119.6(2)
C9 C8 P1 119.66(19)
C13 C8 P1 120.72(19)
C10 C9 C8 119.8(2)
C10 C9 H9A 120.1
C8 C9 H9A 120.1
C11 C10 C9 120.6(3)
C11 C10 H10 119.7
C9 C10 H10 119.7
C10 C11 C12 120.3(2)
C10 C11 H11 119.8
C12 C11 H11 119.8
C11 C12 C13 119.5(3)
C11 C12 H12 120.2
C13 C12 H12 120.2
C12 C13 C8 120.2(2)
C12 C13 H13 119.9
C8 C13 H13 119.9
C15 C14 C19 119.2(2)
C15 C14 P1 123.06(18)
C19 C14 P1 117.70(18)
C16 C15 C14 119.5(2)
C16 C15 H15 120.2
C14 C15 H15 120.2
C17 C16 C15 120.9(2)
C17 C16 H16 119.6
C15 C16 H16 119.6
C16 C17 C18 120.0(2)
C16 C17 H17 120.0
C18 C17 H17 120.0
C17 C18 C19 120.3(2)
C17 C18 H18 119.8
C19 C18 H18 119.8
C18 C19 C14 120.1(2)
C18 C19 H19 120.0
C14 C19 H19 120.0
C25 C20 C21 118.8(2)
C25 C20 P2 117.44(19)
C21 C20 P2 123.73(19)
C22 C21 C20 120.6(3)
C22 C21 H21 119.7
C20 C21 H21 119.7
C21 C22 C23 120.2(3)
C21 C22 H22 119.9
C23 C22 H22 119.9
C24 C23 C22 119.7(2)
C24 C23 H23 120.2
C22 C23 H23 120.2
C23 C24 C25 120.4(2)
C23 C24 H24 119.8
C25 C24 H24 119.8
C24 C25 C20 120.4(2)
C24 C25 H25 119.8
C20 C25 H25 119.8
C31 C26 C27 118.7(2)
C31 C26 P2 116.22(19)
C27 C26 P2 125.1(2)
C28 C27 C26 120.3(3)
C28 C27 H27 119.9
C26 C27 H27 119.9
C29 C28 C27 120.5(3)
C29 C28 H28 119.8
C27 C28 H28 119.8
C28 C29 C30 119.7(3)
C28 C29 H29 120.1
C30 C29 H29 120.1
C31 C30 C29 119.9(3)
C31 C30 H30 120.0
C29 C30 H30 120.0
C30 C31 C26 120.9(3)
C30 C31 H31 119.6
C26 C31 H31 119.6
N2 C32 C33 117.3(2)
N2 C32 C37 126.1(2)
C33 C32 C37 116.7(2)
C34 C33 C32 121.5(2)
C34 C33 H33 119.3
C32 C33 H33 119.3
C33 C34 C35 120.5(3)
C33 C34 H34 119.8
C35 C34 H34 119.8
C36 C35 C34 118.9(2)
C36 C35 H35 120.6
C34 C35 H35 120.6
C35 C36 C37 121.3(2)
C35 C36 H36 119.4
C37 C36 H36 119.4
C36 C37 C32 121.3(2)
C36 C37 H37 119.4
C32 C37 H37 119.4
C39 C38 C42 109.5(2)
C39 C38 C43 126.0(2)
C42 C38 C43 124.5(2)
C39 C38 Ru1 71.18(14)
C42 C38 Ru1 69.71(14)
C43 C38 Ru1 126.54(18)
C38 C39 C40 107.4(2)
C38 C39 C44 127.7(2)
C40 C39 C44 124.5(2)
C38 C39 Ru1 72.32(14)
C40 C39 Ru1 68.84(14)
C44 C39 Ru1 130.06(18)
C41 C40 C39 107.7(2)
C41 C40 C45 127.1(2)
C39 C40 C45 124.7(2)
C41 C40 Ru1 70.33(14)
C39 C40 Ru1 73.18(14)
C45 C40 Ru1 128.61(18)
C40 C41 C42 108.2(2)
C40 C41 C46 125.7(2)
C42 C41 C46 125.9(2)
C40 C41 Ru1 71.42(14)
C42 C41 Ru1 72.53(14)
C46 C41 Ru1 125.75(18)
C38 C42 C41 107.2(2)
C38 C42 C47 126.9(2)
C41 C42 C47 125.2(2)
C38 C42 Ru1 73.19(14)
C41 C42 Ru1 69.41(14)
C47 C42 Ru1 129.70(19)
C38 C43 H43A 109.5
C38 C43 H43B 109.5
H43A C43 H43B 109.5
C38 C43 H43C 109.5
H43A C43 H43C 109.5
H43B C43 H43C 109.5
C39 C44 H44A 109.5
C39 C44 H44B 109.5
H44A C44 H44B 109.5
C39 C44 H44C 109.5
H44A C44 H44C 109.5
H44B C44 H44C 109.5
C40 C45 H45A 109.5
C40 C45 H45B 109.5
H45A C45 H45B 109.5
C40 C45 H45C 109.5
H45A C45 H45C 109.5
H45B C45 H45C 109.5
C41 C46 H46A 109.5
C41 C46 H46B 109.5
H46A C46 H46B 109.5
C41 C46 H46C 109.5
H46A C46 H46C 109.5
H46B C46 H46C 109.5
C42 C47 H47A 109.5
C42 C47 H47B 109.5
H47A C47 H47B 109.5
C42 C47 H47C 109.5
H47A C47 H47C 109.5
H47B C47 H47C 109.5
O1 C48 Ru1 167.7(2)
C6S C1S C2S 124.5(8)
C6S C1S H1S 117.8
C2S C1S H1S 117.8
C3S C2S C1S 116.9(7)
C3S C2S H2S 121.6
C1S C2S H2S 121.6
C4S C3S C2S 121.3(7)
C4S C3S H3S 119.4
C2S C3S H3S 119.4
C3S C4S C5S 119.4(6)
C3S C4S H4S 120.3
C5S C4S H4S 120.3
C4S C5S C6S 119.7(6)
C4S C5S H5S 120.1
C6S C5S H5S 120.1
C1S C6S C5S 118.1(7)
C1S C6S H6S 121.0
C5S C6S H6S 121.0
C10S O1S C7S 99.5(13)
O1S C7S C8S 110.8(14)
O1S C7S H7SA 109.5
C8S C7S H7SA 109.5
O1S C7S H7SB 109.5
C8S C7S H7SB 109.5
H7SA C7S H7SB 108.1
C7S C8S C9S 99.6(12)
C7S C8S H8SA 111.9
C9S C8S H8SA 111.9
C7S C8S H8SB 111.9
C9S C8S H8SB 111.9
H8SA C8S H8SB 109.6
C10S C9S C8S 107.7(10)
C10S C9S H9SA 110.2
C8S C9S H9SA 110.2
C10S C9S H9SB 110.2
C8S C9S H9SB 110.2
H9SA C9S H9SB 108.5
O1S C10S C9S 106.6(10)
O1S C10S H10A 110.4
C9S C10S H10A 110.4
O1S C10S H10B 110.4
C9S C10S H10B 110.4
H10A C10S H10B 108.6

loop_
_geom_bond_atom_site_label_1
_geom_bond_atom_site_label_2
_geom_bond_distance
Ru1 C48 1.863(2)
Ru1 N1 2.156(2)
Ru1 C41 2.180(2)
Ru1 C40 2.195(2)
Ru1 C1 2.211(2)
Ru1 C42 2.222(2)
Ru1 C39 2.252(2)
Ru1 C38 2.267(2)
Ru1 P1 2.8270(6)
P1 N1 1.605(2)
P1 C1 1.778(2)
P1 C14 1.808(2)
P1 C8 1.814(2)
P2 N2 1.569(2)
P2 C1 1.781(2)
P2 C26 1.828(2)
P2 C20 1.829(2)
O1 C48 1.154(3)
N1 C2 1.394(3)
N2 C32 1.380(3)
C1 H1A 1.0000
C2 C3 1.400(3)
C2 C7 1.400(3)
C3 C4 1.389(3)
C3 H3 0.9500
C4 C5 1.390(4)
C4 H4 0.9500
C5 C6 1.394(4)
C5 H5 0.9500
C6 C7 1.390(3)
C6 H6 0.9500
C7 H7A 0.9500
C8 C9 1.394(3)
C8 C13 1.395(3)
C9 C10 1.387(4)
C9 H9A 0.9500
C10 C11 1.376(4)
C10 H10 0.9500
C11 C12 1.391(4)
C11 H11 0.9500
C12 C13 1.392(4)
C12 H12 0.9500
C13 H13 0.9500
C14 C15 1.403(3)
C14 C19 1.406(3)
C15 C16 1.385(3)
C15 H15 0.9500
C16 C17 1.383(4)
C16 H16 0.9500
C17 C18 1.383(4)
C17 H17 0.9500
C18 C19 1.384(4)
C18 H18 0.9500
C19 H19 0.9500
C20 C25 1.398(3)
C20 C21 1.399(3)
C21 C22 1.384(4)
C21 H21 0.9500
C22 C23 1.396(4)
C22 H22 0.9500
C23 C24 1.381(4)
C23 H23 0.9500
C24 C25 1.392(3)
C24 H24 0.9500
C25 H25 0.9500
C26 C31 1.393(4)
C26 C27 1.396(4)
C27 C28 1.390(4)
C27 H27 0.9500
C28 C29 1.381(5)
C28 H28 0.9500
C29 C30 1.387(5)
C29 H29 0.9500
C30 C31 1.387(4)
C30 H30 0.9500
C31 H31 0.9500
C32 C33 1.410(4)
C32 C37 1.411(4)
C33 C34 1.389(4)
C33 H33 0.9500
C34 C35 1.392(4)
C34 H34 0.9500
C35 C36 1.380(4)
C35 H35 0.9500
C36 C37 1.382(3)
C36 H36 0.9500
C37 H37 0.9500
C38 C39 1.415(4)
C38 C42 1.429(4)
C38 C43 1.509(3)
C39 C40 1.448(4)
C39 C44 1.502(4)
C40 C41 1.433(4)
C40 C45 1.495(3)
C41 C42 1.436(4)
C41 C46 1.504(4)
C42 C47 1.506(4)
C43 H43A 0.9800
C43 H43B 0.9800
C43 H43C 0.9800
C44 H44A 0.9800
C44 H44B 0.9800
C44 H44C 0.9800
C45 H45A 0.9800
C45 H45B 0.9800
C45 H45C 0.9800
C46 H46A 0.9800
C46 H46B 0.9800
C46 H46C 0.9800
C47 H47A 0.9800
C47 H47B 0.9800
C47 H47C 0.9800
C1S C6S 1.292(13)
C1S C2S 1.402(13)
C1S H1S 0.9500
C2S C3S 1.377(10)
C2S H2S 0.9500
C3S C4S 1.362(11)
C3S H3S 0.9500
C4S C5S 1.384(8)
C4S H4S 0.9500
C5S C6S 1.424(9)
C5S H5S 0.9500
C6S H6S 0.9500
O1S C10S 1.433(13)
O1S C7S 1.45(2)
C7S C8S 1.480(18)
C7S H7SA 0.9900
C7S H7SB 0.9900
C8S C9S 1.51(2)
C8S H8SA 0.9900
C8S H8SB 0.9900
C9S C10S 1.463(17)
C9S H9SA 0.9900
C9S H9SB 0.9900
C10S H10A 0.9900
C10S H10B 0.9900

loop_
_geom_torsion_atom_site_label_1
_geom_torsion_atom_site_label_2
_geom_torsion_atom_site_label_3
_geom_torsion_atom_site_label_4
_geom_torsion
C48 Ru1 P1 N1 -78.02(13)
C41 Ru1 P1 N1 135.3(3)
C40 Ru1 P1 N1 141.87(13)
C1 Ru1 P1 N1 -163.80(13)
C42 Ru1 P1 N1 47.60(15)
C39 Ru1 P1 N1 108.42(12)
C38 Ru1 P1 N1 71.15(12)
C48 Ru1 P1 C1 85.79(13)
N1 Ru1 P1 C1 163.80(13)
C41 Ru1 P1 C1 -60.9(3)
C40 Ru1 P1 C1 -54.33(13)
C42 Ru1 P1 C1 -148.59(15)
C39 Ru1 P1 C1 -87.77(12)
C38 Ru1 P1 C1 -125.04(12)
C48 Ru1 P1 C14 -1.05(15)
N1 Ru1 P1 C14 76.97(16)
C41 Ru1 P1 C14 -147.7(3)
C40 Ru1 P1 C14 -141.16(14)
C1 Ru1 P1 C14 -86.83(16)
C42 Ru1 P1 C14 124.57(16)
C39 Ru1 P1 C14 -174.61(14)
C38 Ru1 P1 C14 148.12(14)
C48 Ru1 P1 C8 -179.76(13)
N1 Ru1 P1 C8 -101.74(14)
C41 Ru1 P1 C8 33.6(3)
C40 Ru1 P1 C8 40.13(12)
C1 Ru1 P1 C8 94.46(13)
C42 Ru1 P1 C8 -54.13(15)
C39 Ru1 P1 C8 6.69(11)
C38 Ru1 P1 C8 -30.58(12)
C1 P1 N1 C2 166.2(2)
C14 P1 N1 C2 40.9(3)
C8 P1 N1 C2 -80.9(3)
Ru1 P1 N1 C2 179.0(3)
C1 P1 N1 Ru1 -12.77(10)
C14 P1 N1 Ru1 -138.11(9)
C8 P1 N1 Ru1 100.13(11)
C48 Ru1 N1 C2 -72.0(2)
C41 Ru1 N1 C2 26.9(3)
C40 Ru1 N1 C2 111.7(2)
C1 Ru1 N1 C2 -168.4(2)
C42 Ru1 N1 C2 29.9(2)
C39 Ru1 N1 C2 98.8(2)
C38 Ru1 N1 C2 63.6(2)
P1 Ru1 N1 C2 -179.0(3)
C48 Ru1 N1 P1 106.93(11)
C41 Ru1 N1 P1 -154.15(17)
C40 Ru1 N1 P1 -69.31(19)
C1 Ru1 N1 P1 10.60(8)
C42 Ru1 N1 P1 -151.10(10)
C39 Ru1 N1 P1 -82.19(11)
C38 Ru1 N1 P1 -117.38(11)
C1 P2 N2 C32 175.1(2)
C26 P2 N2 C32 57.8(3)
C20 P2 N2 C32 -65.2(3)
N1 P1 C1 P2 -110.57(15)
C14 P1 C1 P2 12.20(19)
C8 P1 C1 P2 131.95(14)
Ru1 P1 C1 P2 -122.94(17)
N1 P1 C1 Ru1 12.37(10)
C14 P1 C1 Ru1 135.14(10)
C8 P1 C1 Ru1 -105.11(10)
N2 P2 C1 P1 58.02(17)
C26 P2 C1 P1 -179.16(14)
C20 P2 C1 P1 -65.17(17)
N2 P2 C1 Ru1 -49.08(16)
C26 P2 C1 Ru1 73.75(15)
C20 P2 C1 Ru1 -172.26(12)
C48 Ru1 C1 P1 -101.23(11)
N1 Ru1 C1 P1 -9.50(8)
C41 Ru1 C1 P1 161.76(10)
C40 Ru1 C1 P1 138.47(10)
C42 Ru1 C1 P1 111.7(3)
C39 Ru1 C1 P1 99.99(10)
C38 Ru1 C1 P1 76.45(13)
C48 Ru1 C1 P2 22.17(15)
N1 Ru1 C1 P2 113.90(15)
C41 Ru1 C1 P2 -74.84(18)
C40 Ru1 C1 P2 -98.13(14)
C42 Ru1 C1 P2 -124.9(3)
C39 Ru1 C1 P2 -136.61(13)
C38 Ru1 C1 P2 -160.15(11)
P1 Ru1 C1 P2 123.40(18)
P1 N1 C2 C3 -171.35(19)
Ru1 N1 C2 C3 7.3(3)
P1 N1 C2 C7 8.9(4)
Ru1 N1 C2 C7 -172.43(18)
N1 C2 C3 C4 -178.4(2)
C7 C2 C3 C4 1.4(4)
C2 C3 C4 C5 -1.1(4)
C3 C4 C5 C6 0.0(4)
C4 C5 C6 C7 0.7(4)
C5 C6 C7 C2 -0.5(4)
N1 C2 C7 C6 179.1(2)
C3 C2 C7 C6 -0.6(4)
N1 P1 C8 C9 18.4(2)
C1 P1 C8 C9 126.6(2)
C14 P1 C8 C9 -107.1(2)
Ru1 P1 C8 C9 72.0(2)
N1 P1 C8 C13 -158.87(19)
C1 P1 C8 C13 -50.6(2)
C14 P1 C8 C13 75.6(2)
Ru1 P1 C8 C13 -105.24(19)
C13 C8 C9 C10 0.5(4)
P1 C8 C9 C10 -176.8(2)
C8 C9 C10 C11 0.2(4)
C9 C10 C11 C12 -0.7(5)
C10 C11 C12 C13 0.5(4)
C11 C12 C13 C8 0.2(4)
C9 C8 C13 C12 -0.7(4)
P1 C8 C13 C12 176.6(2)
N1 P1 C14 C15 -141.3(2)
C1 P1 C14 C15 103.5(2)
C8 P1 C14 C15 -16.3(2)
Ru1 P1 C14 C15 164.99(15)
N1 P1 C14 C19 40.0(2)
C1 P1 C14 C19 -75.1(2)
C8 P1 C14 C19 165.08(18)
Ru1 P1 C14 C19 -13.7(3)
C19 C14 C15 C16 1.1(4)
P1 C14 C15 C16 -177.6(2)
C14 C15 C16 C17 -0.4(4)
C15 C16 C17 C18 -0.4(4)
C16 C17 C18 C19 0.5(4)
C17 C18 C19 C14 0.2(4)
C15 C14 C19 C18 -1.0(4)
P1 C14 C19 C18 177.70(18)
N2 P2 C20 C25 4.5(2)
C1 P2 C20 C25 125.55(19)
C26 P2 C20 C25 -122.0(2)
N2 P2 C20 C21 -172.0(2)
C1 P2 C20 C21 -51.0(2)
C26 P2 C20 C21 61.4(2)
C25 C20 C21 C22 0.9(4)
P2 C20 C21 C22 177.41(19)
C20 C21 C22 C23 -0.1(4)
C21 C22 C23 C24 -1.0(4)
C22 C23 C24 C25 1.3(4)
C23 C24 C25 C20 -0.6(4)
C21 C20 C25 C24 -0.5(4)
P2 C20 C25 C24 -177.29(18)
N2 P2 C26 C31 16.8(2)
C1 P2 C26 C31 -103.1(2)
C20 P2 C26 C31 142.82(19)
N2 P2 C26 C27 -165.1(2)
C1 P2 C26 C27 75.0(2)
C20 P2 C26 C27 -39.0(2)
C31 C26 C27 C28 1.5(4)
P2 C26 C27 C28 -176.6(2)
C26 C27 C28 C29 -0.9(4)
C27 C28 C29 C30 -0.5(4)
C28 C29 C30 C31 1.3(5)
C29 C30 C31 C26 -0.6(4)
C27 C26 C31 C30 -0.8(4)
P2 C26 C31 C30 177.5(2)
P2 N2 C32 C33 179.7(2)
P2 N2 C32 C37 -0.8(4)
N2 C32 C33 C34 -178.7(2)
C37 C32 C33 C34 1.7(4)
C32 C33 C34 C35 -1.1(4)
C33 C34 C35 C36 -0.2(4)
C34 C35 C36 C37 0.8(4)
C35 C36 C37 C32 0.0(4)
N2 C32 C37 C36 179.3(2)
C33 C32 C37 C36 -1.2(3)
C48 Ru1 C38 C39 -141.63(17)
N1 Ru1 C38 C39 115.32(15)
C41 Ru1 C38 C39 -81.57(16)
C40 Ru1 C38 C39 -38.16(15)
C1 Ru1 C38 C39 41.58(19)
C42 Ru1 C38 C39 -120.1(2)
P1 Ru1 C38 C39 82.71(15)
C48 Ru1 C38 C42 -21.5(2)
N1 Ru1 C38 C42 -124.56(15)
C41 Ru1 C38 C42 38.55(15)
C40 Ru1 C38 C42 81.96(16)
C1 Ru1 C38 C42 161.70(14)
C39 Ru1 C38 C42 120.1(2)
P1 Ru1 C38 C42 -157.17(13)
C48 Ru1 C38 C43 97.0(3)
N1 Ru1 C38 C43 -6.0(2)
C41 Ru1 C38 C43 157.1(3)
C40 Ru1 C38 C43 -159.5(3)
C1 Ru1 C38 C43 -79.8(3)
C42 Ru1 C38 C43 118.5(3)
C39 Ru1 C38 C43 -121.3(3)
P1 Ru1 C38 C43 -38.6(3)
C42 C38 C39 C40 0.8(3)
C43 C38 C39 C40 -177.8(2)
Ru1 C38 C39 C40 60.23(17)
C42 C38 C39 C44 173.2(2)
C43 C38 C39 C44 -5.4(4)
Ru1 C38 C39 C44 -127.4(3)
C42 C38 C39 Ru1 -59.39(17)
C43 C38 C39 Ru1 122.0(3)
C48 Ru1 C39 C38 85.4(3)
N1 Ru1 C39 C38 -73.77(16)
C41 Ru1 C39 C38 78.98(16)
C40 Ru1 C39 C38 117.3(2)
C1 Ru1 C39 C38 -148.28(15)
C42 Ru1 C39 C38 36.01(15)
P1 Ru1 C39 C38 -108.79(14)
C48 Ru1 C39 C40 -31.9(3)
N1 Ru1 C39 C40 168.91(14)
C41 Ru1 C39 C40 -38.34(14)
C1 Ru1 C39 C40 94.40(15)
C42 Ru1 C39 C40 -81.31(16)
C38 Ru1 C39 C40 -117.3(2)
P1 Ru1 C39 C40 133.89(13)
C48 Ru1 C39 C44 -149.8(3)
N1 Ru1 C39 C44 51.0(3)
C41 Ru1 C39 C44 -156.2(3)
C40 Ru1 C39 C44 -117.9(3)
C1 Ru1 C39 C44 -23.5(2)
C42 Ru1 C39 C44 160.8(3)
C38 Ru1 C39 C44 124.8(3)
P1 Ru1 C39 C44 16.0(2)
C38 C39 C40 C41 -0.2(3)
C44 C39 C40 C41 -172.9(2)
Ru1 C39 C40 C41 62.25(17)
C38 C39 C40 C45 171.8(2)
C44 C39 C40 C45 -0.9(4)
Ru1 C39 C40 C45 -125.7(2)
C38 C39 C40 Ru1 -62.48(17)
C44 C39 C40 Ru1 124.8(2)
C48 Ru1 C40 C41 48.06(18)
N1 Ru1 C40 C41 -136.20(17)
C1 Ru1 C40 C41 151.59(15)
C42 Ru1 C40 C41 -37.93(15)
C39 Ru1 C40 C41 -116.5(2)
C38 Ru1 C40 C41 -79.79(16)
P1 Ru1 C40 C41 -177.19(12)
C48 Ru1 C40 C39 164.51(15)
N1 Ru1 C40 C39 -19.8(2)
C41 Ru1 C40 C39 116.5(2)
C1 Ru1 C40 C39 -91.95(15)
C42 Ru1 C40 C39 78.52(16)
C38 Ru1 C40 C39 36.66(14)
P1 Ru1 C40 C39 -60.74(16)
C48 Ru1 C40 C45 -74.2(3)
N1 Ru1 C40 C45 101.5(3)
C41 Ru1 C40 C45 -122.3(3)
C1 Ru1 C40 C45 29.3(2)
C42 Ru1 C40 C45 -160.2(3)
C39 Ru1 C40 C45 121.3(3)
C38 Ru1 C40 C45 158.0(3)
P1 Ru1 C40 C45 60.6(3)
C39 C40 C41 C42 -0.5(3)
C45 C40 C41 C42 -172.3(2)
Ru1 C40 C41 C42 63.64(18)
C39 C40 C41 C46 174.7(2)
C45 C40 C41 C46 2.9(4)
Ru1 C40 C41 C46 -121.2(3)
C39 C40 C41 Ru1 -64.11(17)
C45 C40 C41 Ru1 124.1(3)
C48 Ru1 C41 C40 -139.05(16)
N1 Ru1 C41 C40 121.3(2)
C1 Ru1 C41 C40 -39.0(2)
C42 Ru1 C41 C40 116.8(2)
C39 Ru1 C41 C40 38.08(14)
C38 Ru1 C41 C40 79.27(16)
P1 Ru1 C41 C40 8.5(4)
C48 Ru1 C41 C42 104.12(17)
N1 Ru1 C41 C42 4.4(3)
C40 Ru1 C41 C42 -116.8(2)
C1 Ru1 C41 C42 -155.88(14)
C39 Ru1 C41 C42 -78.76(16)
C38 Ru1 C41 C42 -37.57(15)
P1 Ru1 C41 C42 -108.3(3)
C48 Ru1 C41 C46 -17.9(2)
N1 Ru1 C41 C46 -117.6(2)
C40 Ru1 C41 C46 121.1(3)
C1 Ru1 C41 C46 82.1(2)
C42 Ru1 C41 C46 -122.0(3)
C39 Ru1 C41 C46 159.2(3)
C38 Ru1 C41 C46 -159.6(3)
P1 Ru1 C41 C46 129.6(2)
C39 C38 C42 C41 -1.1(3)
C43 C38 C42 C41 177.5(2)
Ru1 C38 C42 C41 -61.42(17)
C39 C38 C42 C47 -172.3(2)
C43 C38 C42 C47 6.4(4)
Ru1 C38 C42 C47 127.4(3)
C39 C38 C42 Ru1 60.29(18)
C43 C38 C42 Ru1 -121.1(2)
C40 C41 C42 C38 1.0(3)
C46 C41 C42 C38 -174.2(2)
Ru1 C41 C42 C38 63.90(17)
C40 C41 C42 C47 172.3(2)
C46 C41 C42 C47 -2.9(4)
Ru1 C41 C42 C47 -124.8(3)
C40 C41 C42 Ru1 -62.92(17)
C46 C41 C42 Ru1 121.9(3)
C48 Ru1 C42 C38 164.60(15)
N1 Ru1 C42 C38 65.77(16)
C41 Ru1 C42 C38 -116.4(2)
C40 Ru1 C42 C38 -78.25(16)
C1 Ru1 C42 C38 -48.5(3)
C39 Ru1 C42 C38 -35.43(14)
P1 Ru1 C42 C38 38.0(2)
C48 Ru1 C42 C41 -79.04(17)
N1 Ru1 C42 C41 -177.87(14)
C40 Ru1 C42 C41 38.11(15)
C1 Ru1 C42 C41 67.9(3)
C39 Ru1 C42 C41 80.93(16)
C38 Ru1 C42 C41 116.4(2)
P1 Ru1 C42 C41 154.38(12)
C48 Ru1 C42 C47 40.2(3)
N1 Ru1 C42 C47 -58.6(3)
C41 Ru1 C42 C47 119.3(3)
C40 Ru1 C42 C47 157.4(3)
C1 Ru1 C42 C47 -172.8(2)
C39 Ru1 C42 C47 -159.8(3)
C38 Ru1 C42 C47 -124.4(3)
P1 Ru1 C42 C47 -86.4(3)
N1 Ru1 C48 O1 130.4(11)
C41 Ru1 C48 O1 -24.5(12)
C40 Ru1 C48 O1 -51.9(12)
C1 Ru1 C48 O1 -156.8(11)
C42 Ru1 C48 O1 12.8(12)
C39 Ru1 C48 O1 -30.2(13)
C38 Ru1 C48 O1 25.7(12)
P1 Ru1 C48 O1 164.0(11)
C6S C1S C2S C3S -2.2(19)
C1S C2S C3S C4S 1.4(12)
C2S C3S C4S C5S 1.3(9)
C3S C4S C5S C6S -3.2(9)
C2S C1S C6S C5S 0.3(19)
C4S C5S C6S C1S 2.5(12)
C10S O1S C7S C8S 39(3)
O1S C7S C8S C9S -24(3)
C7S C8S C9S C10S -1(2)
C7S O1S C10S C9S -37.6(16)
C8S C9S C10S O1S 25.1(13)
